data_7051523
loop_
_publ_author_name
'Christoph Janiak'
'Anne-Christine Chamayou'
'Thomas Dorn'

_publ_section_title
;
Hydrophilic interior between hydrophobic regions in
inverse bilayer structures of cation-1,1'-binaphthalene-2,2'-diyl
phosphate salts
;
_journal_name_full 'New Journal of Chemistry'
_journal_paper_doi 10.1039/b510617f
_journal_year 2006
_chemical_formula_sum 'C46 H56 N4 Ni O14 P2'
_chemical_formula_weight 1009.60
_space_group_IT_number 9
_symmetry_cell_setting monoclinic
_symmetry_space_group_name_Hall 'C -2yc'
_symmetry_space_group_name_H-M 'C 1 c 1'
_cell_angle_alpha 90.00
_cell_angle_beta 98.7550(19)
_cell_angle_gamma 90.00
_cell_formula_units_Z 4
_cell_length_a 42.5440(18)
_cell_length_b 9.0870(4)
_cell_length_c 12.3730(5)
_cell_measurement_temperature 100(2)
_cell_volume 4727.6(3)
_diffrn_ambient_temperature 100(2)
_exptl_crystal_density_diffrn 1.418
_cod_depositor_comments
;
The following automatic conversions were performed:
'_symmetry_cell_setting' value 'Monoclinic' changed to 'monoclinic'
according to '/home/saulius/struct/CIF-dictionaries/cif_core.dic'
dictionary named 'cif_core.dic' version 2.4.1 from 2010-06-29.

Automatic conversion script
Id: cif_fix_enum 1527 2010-12-29 10:47:43Z saulius 
;
_cod_original_sg_symbol_H-M 'C c'
_cod_database_code 7051523

loop_
_symmetry_equiv_pos_as_xyz
'x, y, z'
'x, -y, z+1/2'
'x+1/2, y+1/2, z'
'x+1/2, -y+1/2, z+1/2'

loop_
_atom_site_label
_atom_site_type_symbol
_atom_site_fract_x
_atom_site_fract_y
_atom_site_fract_z
_atom_site_U_iso_or_equiv
_atom_site_adp_type
_atom_site_occupancy
_atom_site_symmetry_multiplicity
_atom_site_calc_flag
_atom_site_refinement_flags
_atom_site_disorder_assembly
_atom_site_disorder_group
Ni Ni 0.802941(13) 0.53675(5) 0.08113(3) 0.01486(10) Uani 1 1 d . . .
O1 O 0.84907(7) 0.5359(3) 0.1726(2) 0.0188(6) Uani 1 1 d . . .
H1C H 0.8536 0.6072 0.2003 0.028 Uiso 1 1 d . . .
H1D H 0.8514 0.4729 0.2087 0.028 Uiso 1 1 d . . .
O2 O 0.78896(7) 0.6255(3) 0.2272(2) 0.0184(5) Uani 1 1 d . . .
H2C H 0.7910 0.7111 0.2375 0.028 Uiso 1 1 d . . .
H2D H 0.7674 0.5973 0.2454 0.028 Uiso 1 1 d . . .
N1 N 0.75551(8) 0.5553(4) 0.0037(3) 0.0198(7) Uani 1 1 d . . .
H1E H 0.7527 0.5046 -0.0614 0.024 Uiso 1 1 calc R . .
H1F H 0.7419 0.5172 0.0476 0.024 Uiso 1 1 calc R . .
C1 C 0.74901(9) 0.7149(5) -0.0163(3) 0.0243(9) Uani 1 1 d . . .
H1A H 0.7457 0.7641 0.0525 0.029 Uiso 1 1 calc R . .
H1B H 0.7296 0.7279 -0.0705 0.029 Uiso 1 1 calc R . .
C2 C 0.77724(11) 0.7808(5) -0.0588(3) 0.0271(9) Uani 1 1 d . . .
H2A H 0.7792 0.7373 -0.1308 0.032 Uiso 1 1 calc R . .
H2B H 0.7742 0.8882 -0.0685 0.032 Uiso 1 1 calc R . .
N2 N 0.80651(8) 0.7516(4) 0.0193(3) 0.0220(7) Uani 1 1 d . . .
H2E H 0.8085 0.8190 0.0754 0.026 Uiso 1 1 calc R . .
H2F H 0.8241 0.7590 -0.0155 0.026 Uiso 1 1 calc R . .
N3 N 0.79707(7) 0.3186(3) 0.1268(2) 0.0184(6) Uani 1 1 d . . .
H3C H 0.8107 0.2975 0.1900 0.022 Uiso 1 1 calc R . .
H3D H 0.7766 0.3036 0.1395 0.022 Uiso 1 1 calc R . .
C3 C 0.80398(10) 0.2222(4) 0.0372(3) 0.0227(8) Uani 1 1 d . . .
H3A H 0.7850 0.2149 -0.0197 0.027 Uiso 1 1 calc R . .
H3B H 0.8094 0.1222 0.0658 0.027 Uiso 1 1 calc R . .
C4 C 0.83170(10) 0.2864(4) -0.0119(3) 0.0229(8) Uani 1 1 d . . .
H4A H 0.8513 0.2832 0.0424 0.027 Uiso 1 1 calc R . .
H4B H 0.8353 0.2282 -0.0766 0.027 Uiso 1 1 calc R . .
N4 N 0.82395(7) 0.4394(4) -0.0440(3) 0.0189(7) Uani 1 1 d . . .
H4C H 0.8101 0.4417 -0.1088 0.023 Uiso 1 1 calc R . .
H4D H 0.8421 0.4896 -0.0534 0.023 Uiso 1 1 calc R . .
P1 P 0.86711(2) 0.17984(10) 0.31918(7) 0.01407(18) Uani 1 1 d . . .
O3 O 0.89405(6) 0.1589(3) 0.4247(2) 0.0149(5) Uani 1 1 d . . .
O4 O 0.88813(6) 0.2198(3) 0.22460(19) 0.0163(5) Uani 1 1 d . . .
O5 O 0.85071(6) 0.0356(3) 0.2994(2) 0.0216(6) Uani 1 1 d . . .
O6 O 0.84726(6) 0.3131(3) 0.3297(2) 0.0176(5) Uani 1 1 d . . .
C10 C 0.91449(8) 0.2797(4) 0.4491(3) 0.0140(7) Uani 1 1 d . . .
C11 C 0.90970(9) 0.3688(5) 0.5377(3) 0.0190(8) Uani 1 1 d . . .
H11 H 0.8934 0.3459 0.5797 0.023 Uiso 1 1 calc R . .
C12 C 0.92866(9) 0.4882(4) 0.5628(3) 0.0187(8) Uani 1 1 d . . .
H12 H 0.9260 0.5470 0.6242 0.022 Uiso 1 1 calc R . .
C13 C 0.95241(8) 0.5263(4) 0.4982(3) 0.0170(7) Uani 1 1 d . . .
C14 C 0.97053(9) 0.6572(4) 0.5172(3) 0.0214(8) Uani 1 1 d . . .
H14 H 0.9681 0.7165 0.5786 0.026 Uiso 1 1 calc R . .
C15 C 0.99127(10) 0.7005(4) 0.4501(3) 0.0237(8) Uani 1 1 d . . .
H15 H 1.0027 0.7902 0.4633 0.028 Uiso 1 1 calc R . .
C16 C 0.99576(10) 0.6103(4) 0.3602(3) 0.0231(8) Uani 1 1 d . . .
H16 H 1.0103 0.6397 0.3132 0.028 Uiso 1 1 calc R . .
C17 C 0.97923(8) 0.4807(4) 0.3405(3) 0.0168(7) Uani 1 1 d . . .
H17 H 0.9826 0.4215 0.2799 0.020 Uiso 1 1 calc R . .
C18 C 0.95728(8) 0.4337(4) 0.4088(3) 0.0136(7) Uani 1 1 d . . .
C19 C 0.93843(8) 0.3027(4) 0.3872(3) 0.0125(7) Uani 1 1 d . . .
C20 C 0.91769(8) 0.1549(4) 0.2229(3) 0.0146(7) Uani 1 1 d . . .
C21 C 0.92023(9) 0.0557(4) 0.1366(3) 0.0172(7) Uani 1 1 d . . .
H21 H 0.9022 0.0336 0.0837 0.021 Uiso 1 1 calc R . .
C22 C 0.94905(9) -0.0078(4) 0.1305(3) 0.0196(8) Uani 1 1 d . . .
H22 H 0.9511 -0.0728 0.0718 0.024 Uiso 1 1 calc R . .
C23 C 0.97597(9) 0.0217(4) 0.2105(3) 0.0166(7) Uani 1 1 d . . .
C24 C 1.00543(9) -0.0492(5) 0.2072(3) 0.0221(8) Uani 1 1 d . . .
H24 H 1.0076 -0.1137 0.1484 0.027 Uiso 1 1 calc R . .
C25 C 1.03091(9) -0.0260(5) 0.2879(3) 0.0229(8) Uani 1 1 d . . .
H25 H 1.0505 -0.0751 0.2850 0.027 Uiso 1 1 calc R . .
C26 C 1.02803(9) 0.0713(5) 0.3754(3) 0.0209(8) Uani 1 1 d . . .
H26 H 1.0457 0.0868 0.4313 0.025 Uiso 1 1 calc R . .
C27 C 1.00001(9) 0.1427(4) 0.3797(3) 0.0165(7) Uani 1 1 d . . .
H27 H 0.9985 0.2078 0.4387 0.020 Uiso 1 1 calc R . .
C28 C 0.97318(8) 0.1218(4) 0.2981(3) 0.0139(7) Uani 1 1 d . . .
C29 C 0.94312(8) 0.1948(4) 0.2999(3) 0.0133(7) Uani 1 1 d . . .
P2 P 1.21136(2) 0.32115(10) 0.66047(7) 0.01457(19) Uani 1 1 d . . .
O7 O 1.18933(6) 0.2795(3) 0.7516(2) 0.0162(5) Uani 1 1 d . . .
O8 O 1.18503(6) 0.3457(3) 0.55318(19) 0.0151(5) Uani 1 1 d . . .
O9 O 1.23062(6) 0.1876(3) 0.6493(2) 0.0192(6) Uani 1 1 d . . .
O10 O 1.22763(6) 0.4642(3) 0.6844(2) 0.0220(6) Uani 1 1 d . . .
C30 C 1.15988(8) 0.3455(4) 0.7512(3) 0.0135(7) Uani 1 1 d . . .
C31 C 1.15664(9) 0.4431(4) 0.8364(3) 0.0174(7) Uani 1 1 d . . .
H31 H 1.1743 0.4641 0.8908 0.021 Uiso 1 1 calc R . .
C32 C 1.12791(9) 0.5077(4) 0.8408(3) 0.0192(8) Uani 1 1 d . . .
H32 H 1.1255 0.5718 0.8996 0.023 Uiso 1 1 calc R . .
C33 C 1.10161(8) 0.4798(4) 0.7582(3) 0.0154(7) Uani 1 1 d . . .
C34 C 1.07215(10) 0.5534(4) 0.7590(3) 0.0212(9) Uani 1 1 d . . .
H34 H 1.0697 0.6176 0.8178 0.025 Uiso 1 1 calc R . .
C35 C 1.04724(9) 0.5329(5) 0.6761(3) 0.0235(8) Uani 1 1 d . . .
H35 H 1.0278 0.5835 0.6772 0.028 Uiso 1 1 calc R . .
C36 C 1.05059(8) 0.4367(4) 0.5893(3) 0.0207(8) Uani 1 1 d . . .
H36 H 1.0333 0.4229 0.5319 0.025 Uiso 1 1 calc R . .
C37 C 1.07874(8) 0.3625(4) 0.5871(3) 0.0159(7) Uani 1 1 d . . .
H37 H 1.0807 0.2981 0.5279 0.019 Uiso 1 1 calc R . .
C38 C 1.10488(8) 0.3810(4) 0.6719(3) 0.0137(7) Uani 1 1 d . . .
C39 C 1.13480(8) 0.3076(4) 0.6707(3) 0.0123(7) Uani 1 1 d . . .
C40 C 1.16445(8) 0.2267(4) 0.5244(3) 0.0131(6) Uani 1 1 d . . .
C41 C 1.16992(9) 0.1399(4) 0.4347(3) 0.0181(7) Uani 1 1 d . . .
H41 H 1.1868 0.1630 0.3954 0.022 Uiso 1 1 calc R . .
C42 C 1.15073(9) 0.0229(5) 0.4055(3) 0.0200(8) Uani 1 1 d . . .
H42 H 1.1535 -0.0333 0.3429 0.024 Uiso 1 1 calc R . .
C43 C 1.12656(9) -0.0166(4) 0.4671(3) 0.0162(7) Uani 1 1 d . . .
C44 C 1.10843(9) -0.1486(4) 0.4436(3) 0.0203(8) Uani 1 1 d . . .
H44 H 1.1114 -0.2069 0.3823 0.024 Uiso 1 1 calc R . .
C45 C 1.08689(10) -0.1915(4) 0.5083(3) 0.0225(8) Uani 1 1 d . . .
H45 H 1.0750 -0.2792 0.4918 0.027 Uiso 1 1 calc R . .
C46 C 1.08221(9) -0.1063(4) 0.5995(3) 0.0209(8) Uani 1 1 d . . .
H46 H 1.0676 -0.1385 0.6453 0.025 Uiso 1 1 calc R . .
C47 C 1.09864(8) 0.0229(4) 0.6230(3) 0.0176(7) Uani 1 1 d . . .
H47 H 1.0949 0.0799 0.6842 0.021 Uiso 1 1 calc R . .
C48 C 1.12101(8) 0.0722(4) 0.5574(3) 0.0135(7) Uani 1 1 d . . .
C49 C 1.14003(8) 0.2024(4) 0.5835(3) 0.0125(7) Uani 1 1 d . . .
O11 O 0.79056(7) 0.9260(3) 0.2208(3) 0.0273(6) Uani 1 1 d . . .
H11A H 0.7749 0.9701 0.2026 0.041 Uiso 1 1 d . . .
H11B H 0.8046 0.9661 0.2659 0.041 Uiso 1 1 d . . .
O12 O 1.23254(7) 0.9478(3) 0.7775(2) 0.0235(6) Uani 1 1 d . . .
H12A H 1.2184 0.8596 0.7642 0.035 Uiso 1 1 d . . .
H12B H 1.2260 1.0200 0.7318 0.035 Uiso 1 1 d . . .
O13 O 0.87678(7) 0.7839(3) 0.2499(2) 0.0256(6) Uani 1 1 d . . .
H13A H 0.8692 0.8668 0.2609 0.038 Uiso 1 1 calc R . .
C5 C 0.90482(11) 0.7603(5) 0.3263(3) 0.0305(9) Uani 1 1 d . . .
H5A H 0.9188 0.8462 0.3271 0.046 Uiso 1 1 calc R . .
H5B H 0.9159 0.6729 0.3050 0.046 Uiso 1 1 calc R . .
H5C H 0.8991 0.7456 0.3993 0.046 Uiso 1 1 calc R . .
O14 O 1.19680(8) 0.7151(3) 0.7160(2) 0.0275(6) Uani 1 1 d . . .
H14A H 1.2049 0.6312 0.7126 0.041 Uiso 1 1 calc R . .
C6 C 1.16913(11) 0.7259(5) 0.6369(4) 0.0312(9) Uani 1 1 d . . .
H6A H 1.1557 0.8059 0.6568 0.047 Uiso 1 1 calc R . .
H6B H 1.1573 0.6330 0.6339 0.047 Uiso 1 1 calc R . .
H6C H 1.1752 0.7463 0.5651 0.047 Uiso 1 1 calc R . .

loop_
_atom_site_aniso_label
_atom_site_aniso_U_11
_atom_site_aniso_U_22
_atom_site_aniso_U_33
_atom_site_aniso_U_23
_atom_site_aniso_U_13
_atom_site_aniso_U_12
Ni 0.01457(18) 0.0153(2) 0.01501(19) 0.0009(2) 0.00306(13) -0.00070(19)
O1 0.0165(13) 0.0163(14) 0.0230(14) 0.0013(11) 0.0009(11) -0.0029(11)
O2 0.0188(11) 0.0177(12) 0.0198(12) -0.0020(11) 0.0058(9) -0.0007(12)
N1 0.0164(16) 0.0251(19) 0.0177(16) 0.0033(13) 0.0021(12) 0.0000(13)
C1 0.0207(19) 0.029(2) 0.0215(19) 0.0005(17) -0.0032(15) 0.0087(17)
C2 0.036(2) 0.023(2) 0.0213(19) 0.0097(17) 0.0006(16) 0.0058(18)
N2 0.0253(16) 0.0181(16) 0.0238(16) 0.0028(13) 0.0080(13) 0.0010(14)
N3 0.0154(14) 0.0177(16) 0.0224(15) 0.0015(13) 0.0038(11) -0.0028(12)
C3 0.031(2) 0.0163(19) 0.0229(18) -0.0018(15) 0.0114(16) -0.0047(16)
C4 0.029(2) 0.020(2) 0.0218(19) 0.0004(16) 0.0094(16) 0.0056(17)
N4 0.0183(15) 0.0206(17) 0.0184(15) -0.0024(13) 0.0054(11) -0.0029(13)
P1 0.0094(4) 0.0151(5) 0.0179(4) -0.0014(4) 0.0026(3) 0.0004(3)
O3 0.0128(12) 0.0129(12) 0.0188(12) 0.0024(10) 0.0014(9) -0.0003(10)
O4 0.0105(11) 0.0252(14) 0.0128(12) 0.0011(10) 0.0001(9) 0.0033(11)
O5 0.0147(12) 0.0182(14) 0.0321(14) -0.0022(12) 0.0040(10) -0.0008(11)
O6 0.0165(13) 0.0177(13) 0.0193(13) 0.0006(10) 0.0056(10) 0.0038(10)
C10 0.0121(16) 0.0141(17) 0.0148(16) 0.0047(14) -0.0010(13) 0.0031(14)
C11 0.0154(17) 0.026(2) 0.0156(17) 0.0001(15) 0.0015(13) 0.0026(15)
C12 0.0224(18) 0.021(2) 0.0123(16) -0.0037(14) 0.0013(13) 0.0044(15)
C13 0.0151(16) 0.0178(18) 0.0173(16) -0.0018(15) 0.0002(13) 0.0028(15)
C14 0.0205(19) 0.018(2) 0.0238(19) -0.0072(15) -0.0029(15) 0.0047(15)
C15 0.0243(19) 0.0116(17) 0.034(2) -0.0010(16) 0.0006(16) -0.0039(15)
C16 0.0231(19) 0.0172(19) 0.030(2) 0.0021(17) 0.0077(15) -0.0025(16)
C17 0.0163(16) 0.0141(18) 0.0207(17) -0.0002(14) 0.0053(13) 0.0003(14)
C18 0.0127(15) 0.0137(18) 0.0139(16) -0.0003(13) 0.0002(12) 0.0036(13)
C19 0.0096(14) 0.0167(18) 0.0110(15) 0.0002(13) 0.0009(12) 0.0021(13)
C20 0.0125(16) 0.0138(17) 0.0181(17) -0.0002(14) 0.0046(13) 0.0005(13)
C21 0.0170(16) 0.019(2) 0.0157(16) -0.0061(14) 0.0017(13) -0.0024(15)
C22 0.0242(18) 0.0170(19) 0.0186(17) -0.0054(14) 0.0066(14) -0.0022(15)
C23 0.0204(17) 0.0137(17) 0.0175(17) -0.0004(15) 0.0087(14) -0.0024(15)
C24 0.0223(18) 0.021(2) 0.026(2) 0.0011(16) 0.0121(15) 0.0031(16)
C25 0.0184(17) 0.023(2) 0.029(2) 0.0018(17) 0.0092(15) 0.0057(17)
C26 0.0139(17) 0.021(2) 0.027(2) 0.0057(17) 0.0024(15) 0.0005(15)
C27 0.0173(17) 0.0133(17) 0.0189(17) 0.0000(14) 0.0025(13) -0.0004(14)
C28 0.0112(15) 0.0111(16) 0.0207(17) 0.0014(14) 0.0060(13) -0.0023(13)
C29 0.0115(15) 0.0114(16) 0.0175(17) -0.0005(14) 0.0033(13) -0.0015(13)
P2 0.0098(4) 0.0132(4) 0.0212(5) 0.0011(4) 0.0038(3) 0.0005(3)
O7 0.0110(11) 0.0189(13) 0.0192(13) 0.0002(11) 0.0036(9) 0.0022(10)
O8 0.0119(11) 0.0156(13) 0.0186(12) 0.0028(10) 0.0050(9) -0.0013(10)
O9 0.0138(12) 0.0150(13) 0.0297(14) 0.0011(11) 0.0062(10) 0.0036(10)
O10 0.0151(12) 0.0166(13) 0.0343(15) -0.0021(12) 0.0036(10) -0.0046(11)
C30 0.0091(15) 0.0158(17) 0.0163(16) 0.0008(14) 0.0035(12) 0.0018(13)
C31 0.0169(16) 0.021(2) 0.0144(16) -0.0019(14) 0.0030(12) -0.0048(15)
C32 0.0220(18) 0.017(2) 0.0200(18) -0.0053(14) 0.0071(14) -0.0025(15)
C33 0.0161(16) 0.0139(18) 0.0175(17) -0.0007(14) 0.0060(13) -0.0012(14)
C34 0.023(2) 0.0154(19) 0.028(2) -0.0023(16) 0.0128(16) 0.0017(16)
C35 0.0153(17) 0.024(2) 0.033(2) 0.0011(18) 0.0122(15) 0.0049(16)
C36 0.0123(16) 0.022(2) 0.0272(19) 0.0055(16) 0.0023(14) -0.0005(15)
C37 0.0131(16) 0.0167(18) 0.0183(17) 0.0007(14) 0.0037(13) -0.0012(14)
C38 0.0150(16) 0.0095(16) 0.0182(17) -0.0005(14) 0.0073(13) -0.0014(13)
C39 0.0108(15) 0.0133(16) 0.0137(16) -0.0007(13) 0.0044(12) -0.0016(13)
C40 0.0113(15) 0.0145(17) 0.0134(15) 0.0005(14) 0.0017(12) -0.0005(13)
C41 0.0183(17) 0.0224(19) 0.0157(16) 0.0000(15) 0.0095(13) 0.0028(15)
C42 0.0225(18) 0.025(2) 0.0132(16) -0.0053(15) 0.0043(13) 0.0043(16)
C43 0.0201(17) 0.0134(17) 0.0146(16) 0.0002(14) 0.0011(13) 0.0027(14)
C44 0.0178(17) 0.0193(19) 0.0221(18) -0.0044(15) -0.0023(14) -0.0003(15)
C45 0.0218(19) 0.0138(18) 0.031(2) -0.0036(16) 0.0023(15) -0.0008(15)
C46 0.0177(17) 0.0182(19) 0.027(2) -0.0006(16) 0.0043(14) -0.0026(16)
C47 0.0149(16) 0.0186(19) 0.0200(17) 0.0011(15) 0.0044(13) -0.0001(15)
C48 0.0113(15) 0.0145(18) 0.0145(16) -0.0007(13) 0.0011(12) 0.0008(13)
C49 0.0108(15) 0.0124(16) 0.0139(15) -0.0014(13) 0.0003(12) 0.0024(13)
O11 0.0157(12) 0.0186(13) 0.0462(18) -0.0076(13) 0.0001(11) -0.0004(11)
O12 0.0237(13) 0.0207(14) 0.0266(14) 0.0028(12) 0.0056(11) -0.0001(11)
O13 0.0242(14) 0.0158(14) 0.0354(16) -0.0040(12) -0.0006(12) 0.0034(11)
C5 0.029(2) 0.032(2) 0.028(2) 0.0006(18) -0.0033(17) 0.0061(19)
O14 0.0293(16) 0.0195(15) 0.0335(16) -0.0027(13) 0.0042(12) 0.0015(13)
C6 0.032(2) 0.028(2) 0.033(2) 0.0017(19) 0.0012(18) 0.0062(19)

loop_
_geom_bond_atom_site_label_1
_geom_bond_atom_site_label_2
_geom_bond_distance
_geom_bond_site_symmetry_2
_geom_bond_publ_flag
Ni N3 2.087(3) . ?
Ni N4 2.098(3) . ?
Ni N1 2.105(3) . ?
Ni N2 2.111(3) . ?
Ni O1 2.111(3) . ?
Ni O2 2.145(3) . ?
O1 H1C 0.7438 . ?
O1 H1D 0.7229 . ?
O2 H2C 0.7907 . ?
O2 H2D 1.0110 . ?
N1 C1 1.489(5) . ?
N1 H1E 0.9200 . ?
N1 H1F 0.9200 . ?
C1 C2 1.507(6) . ?
C1 H1A 0.9900 . ?
C1 H1B 0.9900 . ?
C2 N2 1.480(5) . ?
C2 H2A 0.9900 . ?
C2 H2B 0.9900 . ?
N2 H2E 0.9200 . ?
N2 H2F 0.9200 . ?
N3 C3 1.477(5) . ?
N3 H3C 0.9200 . ?
N3 H3D 0.9200 . ?
C3 C4 1.523(5) . ?
C3 H3A 0.9900 . ?
C3 H3B 0.9900 . ?
C4 N4 1.469(5) . ?
C4 H4A 0.9900 . ?
C4 H4B 0.9900 . ?
N4 H4C 0.9200 . ?
N4 H4D 0.9200 . ?
P1 O5 1.487(3) . ?
P1 O6 1.494(3) . ?
P1 O3 1.612(3) . ?
P1 O4 1.619(3) . ?
O3 C10 1.404(4) . ?
O4 C20 1.392(4) . ?
C10 C19 1.380(5) . ?
C10 C11 1.403(5) . ?
C11 C12 1.360(6) . ?
C11 H11 0.9500 . ?
C12 C13 1.423(5) . ?
C12 H12 0.9500 . ?
C13 C14 1.418(6) . ?
C13 C18 1.430(5) . ?
C14 C15 1.358(6) . ?
C14 H14 0.9500 . ?
C15 C16 1.418(6) . ?
C15 H15 0.9500 . ?
C16 C17 1.374(5) . ?
C16 H16 0.9500 . ?
C17 C18 1.417(5) . ?
C17 H17 0.9500 . ?
C18 C19 1.437(5) . ?
C19 C29 1.495(5) . ?
C20 C29 1.377(5) . ?
C20 C21 1.414(5) . ?
C21 C22 1.368(5) . ?
C21 H21 0.9500 . ?
C22 C23 1.421(5) . ?
C22 H22 0.9500 . ?
C23 C24 1.415(5) . ?
C23 C28 1.434(5) . ?
C24 C25 1.374(6) . ?
C24 H24 0.9500 . ?
C25 C26 1.417(6) . ?
C25 H25 0.9500 . ?
C26 C27 1.365(5) . ?
C26 H26 0.9500 . ?
C27 C28 1.417(5) . ?
C27 H27 0.9500 . ?
C28 C29 1.444(5) . ?
P2 O10 1.481(3) . ?
P2 O9 1.482(3) . ?
P2 O8 1.617(3) . ?
P2 O7 1.617(3) . ?
O7 C30 1.388(4) . ?
O8 C40 1.402(4) . ?
C30 C39 1.387(5) . ?
C30 C31 1.400(5) . ?
C31 C32 1.364(5) . ?
C31 H31 0.9500 . ?
C32 C33 1.419(5) . ?
C32 H32 0.9500 . ?
C33 C38 1.418(5) . ?
C33 C34 1.422(5) . ?
C34 C35 1.371(6) . ?
C34 H34 0.9500 . ?
C35 C36 1.408(6) . ?
C35 H35 0.9500 . ?
C36 C37 1.379(5) . ?
C36 H36 0.9500 . ?
C37 C38 1.418(5) . ?
C37 H37 0.9500 . ?
C38 C39 1.439(5) . ?
C39 C49 1.484(5) . ?
C40 C49 1.376(5) . ?
C40 C41 1.409(5) . ?
C41 C42 1.356(6) . ?
C41 H41 0.9500 . ?
C42 C43 1.416(5) . ?
C42 H42 0.9500 . ?
C43 C48 1.426(5) . ?
C43 C44 1.433(5) . ?
C44 C45 1.362(6) . ?
C44 H44 0.9500 . ?
C45 C46 1.408(5) . ?
C45 H45 0.9500 . ?
C46 C47 1.375(5) . ?
C46 H46 0.9500 . ?
C47 C48 1.414(5) . ?
C47 H47 0.9500 . ?
C48 C49 1.442(5) . ?
O11 H11A 0.7812 . ?
O11 H11B 0.8366 . ?
O12 H12A 1.0002 . ?
O12 H12B 0.8832 . ?
O13 C5 1.421(5) . ?
O13 H13A 0.8400 . ?
C5 H5A 0.9800 . ?
C5 H5B 0.9800 . ?
C5 H5C 0.9800 . ?
O14 C6 1.415(5) . ?
O14 H14A 0.8400 . ?
C6 H6A 0.9800 . ?
C6 H6B 0.9800 . ?
C6 H6C 0.9800 . ?
